data_4518883
loop_
_publ_author_name
'G\"u\,cl\"u, Yunus'
'Erer, Hakan'
'Demiral, Hakan'
'Altintas, Cigdem'
'Keskin, Seda'
'Tumanov, Nikolay'
'Su, Bao-Lian'
'Semerci, Fatih'

_publ_section_title
;
 Oxalamide-Functionalized Metal Organic Frameworks for CO<sub>2</sub>
 Adsorption.
;
_journal_issue 28
_journal_name_full 'ACS applied materials &amp; interfaces'
_journal_page_first 33188
_journal_page_last 33198
_journal_paper_doi 10.1021/acsami.1c11330
_journal_volume 13
_journal_year 2021
_chemical_formula_moiety 'C30 H23 N4 O18 Zn3'
_chemical_formula_sum 'C30 H23 N4 O18 Zn3'
_chemical_formula_weight 923.63
_space_group_crystal_system triclinic
_space_group_IT_number 2
_space_group_name_Hall '-P 1'
_space_group_name_H-M_alt 'P -1'
_atom_sites_solution_hydrogens mixed
_audit_creation_date 2020-06-07
_audit_creation_method
;
Olex2 1.2-alpha
(compiled 2018.07.26 svn.r3523 for OlexSys, GUI svn.r5532)
;
_cell_angle_alpha 65.501(3)
_cell_angle_beta 65.445(3)
_cell_angle_gamma 69.980(4)
_cell_formula_units_Z 2
_cell_length_a 16.6706(12)
_cell_length_b 16.6706(13)
_cell_length_c 17.7165(12)
_cell_measurement_reflns_used 9991
_cell_measurement_temperature 100(2)
_cell_measurement_theta_max 27.21
_cell_measurement_theta_min 3.12
_cell_volume 3988.2(5)
_computing_cell_refinement 'Bruker SAINT'
_computing_data_collection 'Bruker APEX2'
_computing_data_reduction 'Bruker SAINT'
_computing_molecular_graphics 'Olex2 (Dolomanov et al., 2009)'
_computing_publication_material 'Olex2 (Dolomanov et al., 2009)'
_computing_structure_refinement 'ShelXL (Sheldrick, 2015)'
_computing_structure_solution 'ShelXT (Sheldrick, 2015)'
_diffrn_ambient_temperature 100(2)
_diffrn_measured_fraction_theta_full 0.998
_diffrn_measured_fraction_theta_max 0.979
_diffrn_measurement_device_type 'Bruker APEX-II CCD'
_diffrn_measurement_method '\f and \w scans'
_diffrn_radiation_type MoK\a
_diffrn_radiation_wavelength 0.71073
_diffrn_reflns_av_R_equivalents 0.2628
_diffrn_reflns_av_unetI/netI 0.1873
_diffrn_reflns_Laue_measured_fraction_full 0.998
_diffrn_reflns_Laue_measured_fraction_max 0.979
_diffrn_reflns_limit_h_max 22
_diffrn_reflns_limit_h_min -22
_diffrn_reflns_limit_k_max 22
_diffrn_reflns_limit_k_min -22
_diffrn_reflns_limit_l_max 23
_diffrn_reflns_limit_l_min -23
_diffrn_reflns_number 170096
_diffrn_reflns_point_group_measured_fraction_full 0.998
_diffrn_reflns_point_group_measured_fraction_max 0.979
_diffrn_reflns_theta_full 26.000
_diffrn_reflns_theta_max 28.495
_diffrn_reflns_theta_min 3.012
_diffrn_standards_number 0
_exptl_absorpt_coefficient_mu 0.933
_exptl_absorpt_correction_T_max 0.7457
_exptl_absorpt_correction_T_min 0.4390
_exptl_absorpt_correction_type multi-scan
_exptl_absorpt_process_details 'SADABS V2014/4 (Bruker AXS)'
_exptl_crystal_colour colourless
_exptl_crystal_colour_primary colourless
_exptl_crystal_density_diffrn 0.769
_exptl_crystal_description block
_exptl_crystal_F_000 930
_exptl_crystal_size_max 0.14
_exptl_crystal_size_mid 0.1
_exptl_crystal_size_min 0.07
_refine_diff_density_max 1.462
_refine_diff_density_min -0.970
_refine_diff_density_rms 0.192
_refine_ls_extinction_method none
_refine_ls_goodness_of_fit_ref 1.086
_refine_ls_hydrogen_treatment constr
_refine_ls_matrix_type full
_refine_ls_number_parameters 500
_refine_ls_number_reflns 19789
_refine_ls_number_restraints 414
_refine_ls_restrained_S_all 1.091
_refine_ls_R_factor_all 0.3216
_refine_ls_R_factor_gt 0.1733
_refine_ls_shift/su_max 0.000
_refine_ls_shift/su_mean 0.000
_refine_ls_structure_factor_coef Fsqd
_refine_ls_weighting_details 'w=1/[\s^2^(Fo^2^)+(0.1960P)^2^+52.8927P] where P=(Fo^2^+2Fc^2^)/3'
_refine_ls_weighting_scheme calc
_refine_ls_wR_factor_gt 0.4136
_refine_ls_wR_factor_ref 0.5072
_reflns_Friedel_coverage 0.000
_reflns_number_gt 8517
_reflns_number_total 19789
_reflns_threshold_expression 'I > 2\s(I)'
_cod_data_source_file am1c11330_si_001.cif
_cod_data_source_block Zn-OATA
_cod_depositor_comments 'Adding full bibliography for 4518883--4518885.cif.'
_cod_database_code 4518883
_shelx_space_group_comment
;
The symmetry employed for this shelxl refinement is uniquely defined
by the following loop, which should always be used as a source of
symmetry information in preference to the above space-group names.
They are only intended as comments.
;
_olex2_refinement_description
;
1. Fixed Uiso
 At 1.2 times of:
  All C(H) groups, All N(H) groups
 At 1.5 times of:
  All C(H,H,H) groups, All O(H,H) groups
2. Rigid body (RIGU) restrains
 All non-hydrogen atoms
 with sigma for 1-2 distances of 0.001 and sigma for 1-3 distances of 0.001
3.a Rotating group:
 O12(H12A,H12B), O18(H18A,H18B)
3.b Aromatic/amide H refined with riding coordinates:
 C10(H10), C6(H6), N3(H3), C19(H19), N2(H2), C9(H9), C15(H15), C18(H18),
 C1(H1), C24(H24), C27(H27), C28(H28), N4(H4)
3.c Idealised Me refined as rotating group:
 C2(H2A,H2B,H2C), C3(H3A,H3B,H3C)
;
_smtbx_masks_void_probe_radius 1.2
_smtbx_masks_void_truncation_radius 1.2

loop_
_space_group_symop_operation_xyz
'x, y, z'
'-x, -y, -z'

loop_
_atom_site_label
_atom_site_type_symbol
_atom_site_fract_x
_atom_site_fract_y
_atom_site_fract_z
_atom_site_U_iso_or_equiv
_atom_site_adp_type
_atom_site_occupancy
_atom_site_site_symmetry_order
_atom_site_calc_flag
_atom_site_refinement_flags_posn
_atom_site_refinement_flags_adp
_atom_site_refinement_flags_occupancy
_atom_site_disorder_assembly
_atom_site_disorder_group
Zn1 Zn 0.00808(8) 0.50836(8) 0.57655(7) 0.0326(4) Uani 1 1 d . U . . .
Zn2 Zn 0.58644(11) 0.51241(15) -0.00504(9) 0.0742(6) Uani 1 1 d . U . . .
Zn3 Zn -0.01243(16) 0.91354(11) 0.00496(9) 0.0744(6) Uani 1 1 d . U . . .
O2 O 0.1417(5) 0.4933(6) 0.5110(5) 0.0474(15) Uani 1 1 d . U . . .
O1 O -0.0068(6) 0.4921(6) 0.6984(5) 0.0524(18) Uani 1 1 d . U . . .
O7 O -0.0065(6) 0.6415(5) 0.5116(5) 0.0484(15) Uani 1 1 d . U . . .
O3 O 0.1270(5) 0.4795(7) 0.3988(5) 0.054(2) Uani 1 1 d . U . . .
O8 O -0.0211(6) 0.6271(5) 0.3987(5) 0.055(2) Uani 1 1 d . U . . .
O5 O 0.5136(7) 0.4942(9) 0.1229(6) 0.080(2) Uani 1 1 d . U . . .
O6 O 0.3826(7) 0.4774(10) 0.1318(6) 0.097(4) Uani 1 1 d . U . . .
O11 O -0.0060(9) 1.0135(6) 0.1228(6) 0.083(4) Uani 1 1 d . U . . .
O17 O 0.3783(8) 0.6248(9) -0.0229(8) 0.096(3) Uani 1 1 d . U . . .
C4 C 0.1707(8) 0.4880(9) 0.4355(7) 0.047(2) Uani 1 1 d . U . . .
O13 O 0.1240(10) 0.8789(9) -0.0234(7) 0.099(2) Uani 1 1 d . U . . .
O10 O -0.0224(9) 0.8824(7) 0.1318(6) 0.084(2) Uani 1 1 d . U . . .
C5 C 0.2716(8) 0.4827(9) 0.3875(7) 0.044(2) Uani 1 1 d . U . . .
C12 C 0.4321(9) 0.4887(12) 0.1622(8) 0.067(4) Uani 1 1 d . U . . .
C10 C 0.3069(8) 0.4796(10) 0.3025(7) 0.052(3) Uani 1 1 d . U . . .
H10 H 0.2697 0.4744 0.2768 0.063 Uiso 1 1 calc R . . . .
C13 C -0.0112(10) 0.6707(8) 0.4345(8) 0.052(3) Uani 1 1 d . U . . .
C14 C -0.0159(9) 0.7701(8) 0.3875(7) 0.046(2) Uani 1 1 d . U . . .
C11 C 0.3951(8) 0.4841(10) 0.2556(8) 0.057(3) Uani 1 1 d . U . . .
C6 C 0.3244(8) 0.4871(11) 0.4278(8) 0.060(4) Uani 1 1 d . U . . .
H6 H 0.2990 0.4911 0.4854 0.072 Uiso 1 1 calc R . . . .
N3 N -0.0087(12) 0.9757(8) 0.4175(8) 0.090(5) Uani 1 1 d . U . . .
H3 H -0.0144 1.0327 0.3849 0.108 Uiso 1 1 calc R . . . .
O16 O 0.5092(9) 0.6403(10) -0.0302(8) 0.102(2) Uani 1 1 d . U . . .
C19 C -0.0204(10) 0.8070(8) 0.3026(8) 0.054(3) Uani 1 1 d . U . . .
H19 H -0.0254 0.7700 0.2767 0.065 Uiso 1 1 calc R . . . .
N2 N 0.4758(8) 0.4905(12) 0.4175(8) 0.088(5) Uani 1 1 d . U . . .
H2 H 0.5324 0.4876 0.3837 0.105 Uiso 1 1 calc R . . . .
O12 O -0.0430(9) 0.8074(8) 0.0070(8) 0.096(3) Uani 1 1 d . U . . .
H12A H -0.0743 0.7618 0.0584 0.145 Uiso 1 1 d GR . . . .
H12B H -0.0310 0.7904 -0.0442 0.145 Uiso 1 1 d GR . . . .
C9 C 0.4494(9) 0.4848(12) 0.2965(8) 0.069(4) Uani 1 1 d . U . . .
H9 H 0.5115 0.4847 0.2649 0.083 Uiso 1 1 calc R . . . .
C26 C 0.4298(13) 0.6646(15) -0.0274(11) 0.092(3) Uani 1 1 d . U . . .
O14 O 0.1394(11) 1.0103(10) -0.0310(10) 0.116(4) Uani 1 1 d . U . . .
O18 O 0.6917(8) 0.5419(10) -0.0062(7) 0.102(3) Uani 1 1 d . U . . .
H18A H 0.6899 0.5797 0.0219 0.153 Uiso 1 1 d GR . . . .
H18B H 0.7526 0.5210 -0.0345 0.153 Uiso 1 1 d GR . . . .
C15 C -0.0122(11) 0.8253(8) 0.4280(8) 0.061(4) Uani 1 1 d . U . . .
H15 H -0.0105 0.8015 0.4863 0.074 Uiso 1 1 calc R . . . .
C7 C 0.4161(9) 0.4855(12) 0.3823(8) 0.063(4) Uani 1 1 d . U . . .
C20 C -0.0178(11) 0.8951(9) 0.2564(8) 0.060(3) Uani 1 1 d . U . . .
C8 C 0.4584(10) 0.4989(15) 0.4933(10) 0.087(6) Uani 1 1 d . U . . .
C21 C -0.0138(12) 0.9343(9) 0.1615(8) 0.065(4) Uani 1 1 d . U . . .
C17 C 0.0008(15) 0.9587(10) 0.4920(10) 0.090(6) Uani 1 1 d . U . . .
C18 C -0.0128(12) 0.9507(9) 0.2952(9) 0.073(5) Uani 1 1 d . U . . .
H18 H -0.0107 1.0123 0.2633 0.088 Uiso 1 1 calc R . . . .
O4 O 0.3876(8) 0.5004(17) 0.5485(9) 0.180(10) Uani 1 1 d . U . . .
C25 C 0.3924(14) 0.7626(15) -0.0363(11) 0.096(3) Uani 1 1 d . U . . .
C1 C -0.0585(12) 0.4416(12) 0.7586(9) 0.077(4) Uani 1 1 d . U . . .
H1 H -0.0856 0.4152 0.7394 0.093 Uiso 1 1 calc R . . . .
C24 C 0.3020(14) 0.8022(14) -0.0353(10) 0.092(3) Uani 1 1 d . U . . .
H24 H 0.2665 0.7670 -0.0335 0.110 Uiso 1 1 calc R . . . .
C23 C 0.2637(16) 0.8914(16) -0.0369(12) 0.103(3) Uani 1 1 d . U . . .
N1 N -0.0799(12) 0.4206(12) 0.8396(8) 0.106(5) Uani 1 1 d . U . . .
C16 C -0.0112(12) 0.9148(9) 0.3805(8) 0.065(4) Uani 1 1 d . U . . .
C22 C 0.1678(16) 0.9297(15) -0.0297(11) 0.096(3) Uani 1 1 d . U . . .
O9 O 0.0014(17) 0.8877(9) 0.5475(9) 0.179(10) Uani 1 1 d . U . . .
C27 C 0.4418(17) 0.8219(18) -0.0413(15) 0.121(5) Uani 1 1 d . U . . .
H27 H 0.5032 0.7993 -0.0437 0.145 Uiso 1 1 calc R . . . .
C28 C 0.3189(18) 0.9442(18) -0.0415(15) 0.123(5) Uani 1 1 d . U . . .
H28 H 0.2953 1.0054 -0.0437 0.148 Uiso 1 1 calc R . . . .
C2 C -0.137(2) 0.362(2) 0.9037(12) 0.191(14) Uani 1 1 d . U . . .
H2A H -0.1957 0.3820 0.8947 0.287 Uiso 1 1 calc GR . . . .
H2B H -0.1444 0.3606 0.9619 0.287 Uiso 1 1 calc GR . . . .
H2C H -0.1100 0.3007 0.8992 0.287 Uiso 1 1 calc GR . . . .
C29 C 0.406(2) 0.905(2) -0.043(3) 0.179(7) Uani 1 1 d . U . . .
C3 C -0.044(3) 0.455(3) 0.8784(13) 0.221(15) Uani 1 1 d . U . . .
H3A H 0.0156 0.4675 0.8388 0.332 Uiso 1 1 calc GR . . . .
H3B H -0.0382 0.4103 0.9342 0.332 Uiso 1 1 calc GR . . . .
H3C H -0.0844 0.5107 0.8887 0.332 Uiso 1 1 calc GR . . . .
N4 N 0.4653(19) 0.9542(18) -0.045(2) 0.187(6) Uani 1 1 d . U . . .
H4 H 0.5125 0.9659 -0.0921 0.224 Uiso 1 1 calc R . . . .
O15 O 0.501(3) 0.889(2) 0.045(3) 0.304(15) Uani 1 1 d . U . . .
C30 C 0.451(3) 0.980(2) 0.018(3) 0.193(7) Uani 1 1 d . U . . .

loop_
_atom_site_aniso_label
_atom_site_aniso_U_11
_atom_site_aniso_U_22
_atom_site_aniso_U_33
_atom_site_aniso_U_23
_atom_site_aniso_U_13
_atom_site_aniso_U_12
Zn1 0.0406(7) 0.0429(7) 0.0194(5) -0.0083(5) -0.0054(5) -0.0218(5)
Zn2 0.0586(10) 0.1578(18) 0.0344(7) -0.0377(9) 0.0050(7) -0.0711(11)
Zn3 0.1556(18) 0.0565(10) 0.0387(8) 0.0039(7) -0.0404(10) -0.0661(11)
O2 0.046(2) 0.063(4) 0.034(2) -0.014(2) -0.0057(14) -0.0223(19)
O1 0.063(4) 0.067(4) 0.0258(17) -0.0145(17) -0.0117(17) -0.015(3)
O7 0.060(4) 0.048(2) 0.038(2) -0.0074(14) -0.014(2) -0.0215(19)
O3 0.042(3) 0.089(6) 0.039(3) -0.023(3) -0.003(2) -0.030(3)
O8 0.088(6) 0.039(3) 0.043(3) -0.005(2) -0.025(4) -0.025(3)
O5 0.063(3) 0.151(6) 0.046(2) -0.042(2) 0.0045(17) -0.060(3)
O6 0.073(4) 0.208(13) 0.041(3) -0.049(5) 0.008(3) -0.084(6)
O11 0.169(11) 0.055(3) 0.050(3) 0.007(2) -0.053(5) -0.059(4)
O17 0.088(4) 0.136(5) 0.088(8) -0.040(5) -0.015(4) -0.060(4)
C4 0.042(2) 0.070(7) 0.034(2) -0.016(3) -0.0032(16) -0.027(2)
O13 0.152(3) 0.107(4) 0.067(4) -0.016(4) -0.041(2) -0.070(2)
O10 0.168(6) 0.063(4) 0.048(2) 0.000(2) -0.044(3) -0.064(4)
C5 0.042(2) 0.063(7) 0.030(2) -0.012(3) -0.0058(16) -0.025(2)
C12 0.058(3) 0.122(11) 0.035(2) -0.029(4) 0.0004(19) -0.050(4)
C10 0.046(3) 0.086(9) 0.032(2) -0.019(3) -0.0045(18) -0.031(3)
C13 0.081(8) 0.040(2) 0.040(2) -0.0046(16) -0.022(4) -0.025(3)
C14 0.066(7) 0.040(2) 0.035(2) -0.0074(16) -0.014(3) -0.022(2)
C11 0.047(3) 0.097(10) 0.035(2) -0.023(3) -0.0033(18) -0.035(4)
C6 0.044(3) 0.111(11) 0.037(3) -0.030(4) -0.003(2) -0.034(4)
N3 0.195(15) 0.047(3) 0.057(4) 0.000(3) -0.066(6) -0.046(5)
O16 0.094(3) 0.157(3) 0.077(5) -0.035(3) -0.015(3) -0.069(2)
C19 0.089(9) 0.042(3) 0.038(2) -0.0050(18) -0.022(4) -0.028(3)
N2 0.049(3) 0.189(14) 0.052(4) -0.060(6) 0.001(3) -0.050(5)
O12 0.161(7) 0.077(4) 0.086(5) -0.022(4) -0.042(5) -0.066(5)
C9 0.047(3) 0.135(13) 0.041(3) -0.039(5) 0.000(2) -0.040(4)
C26 0.094(3) 0.141(3) 0.062(9) -0.030(4) -0.010(4) -0.071(2)
O14 0.144(5) 0.119(4) 0.117(10) -0.040(4) -0.035(5) -0.069(3)
O18 0.076(3) 0.184(7) 0.079(5) -0.045(5) -0.009(3) -0.080(4)
C15 0.111(11) 0.042(3) 0.041(3) -0.004(2) -0.031(4) -0.030(4)
C7 0.045(3) 0.119(11) 0.040(3) -0.034(4) -0.002(2) -0.035(4)
C20 0.108(10) 0.043(3) 0.042(2) -0.0028(18) -0.031(4) -0.034(4)
C8 0.049(5) 0.185(17) 0.053(4) -0.060(8) -0.001(3) -0.045(7)
C21 0.122(11) 0.049(3) 0.042(2) 0.001(2) -0.036(4) -0.044(4)
C17 0.189(18) 0.050(5) 0.058(4) -0.004(3) -0.065(8) -0.040(7)
C18 0.148(14) 0.045(3) 0.047(3) 0.001(2) -0.046(5) -0.042(4)
O4 0.064(5) 0.46(3) 0.092(6) -0.159(12) 0.023(5) -0.106(10)
C25 0.116(3) 0.139(3) 0.056(8) -0.028(4) -0.018(4) -0.071(2)
C1 0.095(8) 0.099(9) 0.033(2) -0.010(2) -0.007(2) -0.044(8)
C24 0.119(3) 0.129(4) 0.055(8) -0.028(4) -0.019(4) -0.072(3)
C23 0.141(3) 0.130(4) 0.071(10) -0.033(4) -0.032(4) -0.068(2)
N1 0.141(11) 0.146(11) 0.033(2) -0.011(3) -0.007(3) -0.079(10)
C16 0.122(12) 0.043(3) 0.044(3) -0.003(2) -0.038(5) -0.033(4)
C22 0.143(3) 0.114(4) 0.060(8) -0.023(4) -0.029(3) -0.071(2)
O9 0.44(3) 0.066(5) 0.096(6) 0.020(5) -0.159(12) -0.099(10)
C27 0.138(4) 0.148(4) 0.115(15) -0.038(6) -0.041(6) -0.078(3)
C28 0.154(4) 0.142(5) 0.119(15) -0.043(6) -0.048(6) -0.075(3)
C2 0.29(3) 0.29(3) 0.040(4) -0.005(6) -0.010(6) -0.23(3)
C29 0.167(5) 0.161(5) 0.28(2) -0.087(7) -0.095(7) -0.061(4)
C3 0.34(3) 0.35(3) 0.041(5) -0.016(7) -0.013(7) -0.28(3)
N4 0.187(6) 0.173(7) 0.275(17) -0.076(8) -0.105(8) -0.078(5)
O15 0.47(4) 0.191(10) 0.369(19) -0.113(11) -0.27(2) -0.013(15)
C30 0.230(14) 0.159(9) 0.264(17) -0.060(10) -0.107(10) -0.098(9)

loop_
_atom_type_symbol
_atom_type_description
_atom_type_scat_dispersion_real
_atom_type_scat_dispersion_imag
_atom_type_scat_source
C C 0.0033 0.0016 'International Tables Vol C Tables 4.2.6.8 and 6.1.1.4'
H H 0.0000 0.0000 'International Tables Vol C Tables 4.2.6.8 and 6.1.1.4'
N N 0.0061 0.0033 'International Tables Vol C Tables 4.2.6.8 and 6.1.1.4'
O O 0.0106 0.0060 'International Tables Vol C Tables 4.2.6.8 and 6.1.1.4'
Zn Zn 0.2839 1.4301 'International Tables Vol C Tables 4.2.6.8 and 6.1.1.4'

loop_
_geom_angle_atom_site_label_1
_geom_angle_atom_site_label_2
_geom_angle_atom_site_label_3
_geom_angle
_geom_angle_site_symmetry_1
_geom_angle_site_symmetry_3
_geom_angle_publ_flag
O2 Zn1 Zn1 85.6(2) . 2_566 ?
O2 Zn1 O3 158.7(3) . 2_566 ?
O2 Zn1 O8 88.0(4) . 2_566 ?
O1 Zn1 Zn1 161.8(3) . 2_566 ?
O1 Zn1 O2 106.8(3) . . ?
O1 Zn1 O7 107.2(3) . . ?
O1 Zn1 O3 94.1(3) . 2_566 ?
O1 Zn1 O8 93.4(3) . 2_566 ?
O7 Zn1 Zn1 85.9(2) . 2_566 ?
O7 Zn1 O2 89.3(3) . . ?
O7 Zn1 O3 88.6(4) . 2_566 ?
O7 Zn1 O8 159.1(3) . 2_566 ?
O3 Zn1 Zn1 73.1(2) 2_566 2_566 ?
O8 Zn1 Zn1 73.2(2) 2_566 2_566 ?
O8 Zn1 O3 86.5(4) 2_566 2_566 ?
O5 Zn2 Zn2 77.7(3) . 2_665 ?
O5 Zn2 O6 158.8(4) . 2_665 ?
O5 Zn2 O17 88.8(5) . 2_665 ?
O5 Zn2 O16 86.9(5) . . ?
O6 Zn2 Zn2 81.2(3) 2_665 2_665 ?
O6 Zn2 O17 87.9(5) 2_665 2_665 ?
O6 Zn2 O16 88.7(6) 2_665 . ?
O17 Zn2 Zn2 83.3(3) 2_665 2_665 ?
O17 Zn2 O16 159.1(5) 2_665 . ?
O16 Zn2 Zn2 75.8(3) . 2_665 ?
O18 Zn2 Zn2 172.7(5) . 2_665 ?
O18 Zn2 O5 98.5(4) . . ?
O18 Zn2 O6 102.7(4) . 2_665 ?
O18 Zn2 O17 102.9(6) . 2_665 ?
O18 Zn2 O16 98.0(6) . . ?
O11 Zn3 Zn3 77.5(3) 2_575 2_575 ?
O11 Zn3 O13 88.6(5) 2_575 . ?
O11 Zn3 O10 158.7(4) 2_575 . ?
O11 Zn3 O14 87.3(6) 2_575 2_575 ?
O13 Zn3 Zn3 83.2(3) . 2_575 ?
O13 Zn3 O10 87.9(5) . . ?
O10 Zn3 Zn3 81.2(3) . 2_575 ?
O12 Zn3 Zn3 172.6(4) . 2_575 ?
O12 Zn3 O11 99.0(4) . 2_575 ?
O12 Zn3 O13 103.3(5) . . ?
O12 Zn3 O10 102.3(4) . . ?
O12 Zn3 O14 97.7(6) . 2_575 ?
O14 Zn3 Zn3 75.8(4) 2_575 2_575 ?
O14 Zn3 O13 159.0(5) 2_575 . ?
O14 Zn3 O10 88.5(6) 2_575 . ?
C4 O2 Zn1 119.7(8) . . ?
C1 O1 Zn1 117.3(9) . . ?
C13 O7 Zn1 119.3(8) . . ?
C4 O3 Zn1 134.7(8) . 2_566 ?
C13 O8 Zn1 134.4(8) . 2_566 ?
C12 O5 Zn2 129.8(9) . . ?
C12 O6 Zn2 125.2(8) . 2_665 ?
C21 O11 Zn3 129.7(9) . 2_575 ?
C26 O17 Zn2 119.4(15) . 2_665 ?
O2 C4 C5 116.9(10) . . ?
O3 C4 O2 126.1(11) . . ?
O3 C4 C5 116.7(10) . . ?
C22 O13 Zn3 121.9(15) . . ?
C21 O10 Zn3 124.0(8) . . ?
C10 C5 C4 119.3(10) . . ?
C6 C5 C4 119.0(10) . . ?
C6 C5 C10 121.5(11) . . ?
O5 C12 C11 117.2(11) . . ?
O6 C12 O5 125.2(12) . . ?
O6 C12 C11 117.1(11) . . ?
C5 C10 H10 120.0 . . ?
C11 C10 C5 120.0(11) . . ?
C11 C10 H10 120.0 . . ?
O7 C13 C14 116.5(10) . . ?
O8 C13 O7 125.9(11) . . ?
O8 C13 C14 117.2(10) . . ?
C19 C14 C13 119.9(10) . . ?
C19 C14 C15 119.9(11) . . ?
C15 C14 C13 120.1(10) . . ?
C10 C11 C12 120.8(11) . . ?
C10 C11 C9 118.8(11) . . ?
C9 C11 C12 120.4(11) . . ?
C5 C6 H6 120.6 . . ?
C5 C6 C7 118.7(11) . . ?
C7 C6 H6 120.6 . . ?
C17 N3 H3 115.3 . . ?
C17 N3 C16 129.3(12) . . ?
C16 N3 H3 115.3 . . ?
C26 O16 Zn2 129.0(13) . . ?
C14 C19 H19 119.5 . . ?
C20 C19 C14 121.1(11) . . ?
C20 C19 H19 119.5 . . ?
C7 N2 H2 115.6 . . ?
C8 N2 H2 115.6 . . ?
C8 N2 C7 128.9(12) . . ?
Zn3 O12 H12A 128.1 . . ?
Zn3 O12 H12B 126.1 . . ?
H12A O12 H12B 105.7 . . ?
C11 C9 H9 118.9 . . ?
C11 C9 C7 122.1(12) . . ?
C7 C9 H9 118.9 . . ?
O17 C26 O16 132(2) . . ?
O17 C26 C25 114.9(19) . . ?
O16 C26 C25 113.4(16) . . ?
C22 O14 Zn3 131.5(14) . 2_575 ?
Zn2 O18 H18A 125.8 . . ?
Zn2 O18 H18B 126.9 . . ?
H18A O18 H18B 107.3 . . ?
C14 C15 H15 120.9 . . ?
C16 C15 C14 118.1(11) . . ?
C16 C15 H15 120.9 . . ?
C6 C7 N2 123.1(11) . . ?
C6 C7 C9 118.6(12) . . ?
C9 C7 N2 118.2(11) . . ?
C19 C20 C21 121.9(11) . . ?
C19 C20 C18 119.7(11) . . ?
C18 C20 C21 118.3(11) . . ?
N2 C8 C8 112.6(15) . 2_666 ?
O4 C8 N2 125.5(13) . . ?
O4 C8 C8 121.8(16) . 2_666 ?
O11 C21 O10 127.1(12) . . ?
O11 C21 C20 117.7(11) . . ?
O10 C21 C20 115.1(11) . . ?
N3 C17 C17 113.6(16) . 2_576 ?
O9 C17 N3 124.7(14) . . ?
O9 C17 C17 121.2(16) . 2_576 ?
C20 C18 H18 120.3 . . ?
C20 C18 C16 119.3(12) . . ?
C16 C18 H18 120.3 . . ?
C24 C25 C26 120.9(16) . . ?
C24 C25 C27 115(2) . . ?
C27 C25 C26 124(2) . . ?
O1 C1 H1 114.9 . . ?
N1 C1 O1 130.2(17) . . ?
N1 C1 H1 114.9 . . ?
C25 C24 H24 119.0 . . ?
C23 C24 C25 121.9(18) . . ?
C23 C24 H24 119.0 . . ?
C24 C23 C22 121.2(17) . . ?
C24 C23 C28 118(2) . . ?
C28 C23 C22 120(2) . . ?
C1 N1 C2 127.3(18) . . ?
C1 N1 C3 121.2(16) . . ?
C2 N1 C3 111.5(15) . . ?
C15 C16 N3 121.5(11) . . ?
C15 C16 C18 121.8(12) . . ?
C18 C16 N3 116.7(11) . . ?
O13 C22 O14 127(2) . . ?
O13 C22 C23 117(2) . . ?
O14 C22 C23 116.5(17) . . ?
C25 C27 H27 118.7 . . ?
C29 C27 C25 123(3) . . ?
C29 C27 H27 118.7 . . ?
C23 C28 H28 120.5 . . ?
C29 C28 C23 119(3) . . ?
C29 C28 H28 120.5 . . ?
N1 C2 H2A 109.5 . . ?
N1 C2 H2B 109.5 . . ?
N1 C2 H2C 109.5 . . ?
H2A C2 H2B 109.5 . . ?
H2A C2 H2C 109.5 . . ?
H2B C2 H2C 109.5 . . ?
C27 C29 C28 123(3) . . ?
C27 C29 N4 115(3) . . ?
C28 C29 N4 122(3) . . ?
N1 C3 H3A 109.5 . . ?
N1 C3 H3B 109.5 . . ?
N1 C3 H3C 109.5 . . ?
H3A C3 H3B 109.5 . . ?
H3A C3 H3C 109.5 . . ?
H3B C3 H3C 109.5 . . ?
C29 N4 H4 118.9 . . ?
C30 N4 C29 122(3) . . ?
C30 N4 H4 118.9 . . ?
N4 C30 O15 79(3) . . ?
N4 C30 C30 100(4) . 2_675 ?
O15 C30 C30 89(4) . 2_675 ?

loop_
_geom_bond_atom_site_label_1
_geom_bond_atom_site_label_2
_geom_bond_distance
_geom_bond_site_symmetry_2
_geom_bond_publ_flag
Zn1 Zn1 2.966(2) 2_566 ?
Zn1 O2 2.021(8) . ?
Zn1 O1 1.977(7) . ?
Zn1 O7 2.014(8) . ?
Zn1 O3 2.060(8) 2_566 ?
Zn1 O8 2.064(8) 2_566 ?
Zn2 Zn2 2.973(3) 2_665 ?
Zn2 O5 2.025(9) . ?
Zn2 O6 2.030(9) 2_665 ?
Zn2 O17 2.050(14) 2_665 ?
Zn2 O16 2.052(16) . ?
Zn2 O18 1.968(10) . ?
Zn3 Zn3 2.975(3) 2_575 ?
Zn3 O11 2.023(9) 2_575 ?
Zn3 O13 2.037(15) . ?
Zn3 O10 2.032(9) . ?
Zn3 O12 1.985(10) . ?
Zn3 O14 2.034(17) 2_575 ?
O2 C4 1.251(13) . ?
O1 C1 1.256(16) . ?
O7 C13 1.273(14) . ?
O3 Zn1 2.060(8) 2_566 ?
O3 C4 1.230(13) . ?
O8 Zn1 2.064(8) 2_566 ?
O8 C13 1.228(14) . ?
O5 C12 1.259(15) . ?
O6 Zn2 2.029(9) 2_665 ?
O6 C12 1.252(15) . ?
O11 Zn3 2.023(9) 2_575 ?
O11 C21 1.234(15) . ?
O17 Zn2 2.050(14) 2_665 ?
O17 C26 1.215(18) . ?
C4 C5 1.527(16) . ?
O13 C22 1.24(2) . ?
O10 C21 1.254(15) . ?
C5 C10 1.388(15) . ?
C5 C6 1.379(16) . ?
C12 C11 1.484(16) . ?
C10 H10 0.9500 . ?
C10 C11 1.367(16) . ?
C13 C14 1.506(16) . ?
C14 C19 1.394(16) . ?
C14 C15 1.409(16) . ?
C11 C9 1.379(17) . ?
C6 H6 0.9500 . ?
C6 C7 1.398(17) . ?
N3 H3 0.8800 . ?
N3 C17 1.296(17) . ?
N3 C16 1.437(17) . ?
O16 C26 1.23(2) . ?
C19 H19 0.9500 . ?
C19 C20 1.359(16) . ?
N2 H2 0.8800 . ?
N2 C7 1.413(16) . ?
N2 C8 1.309(17) . ?
O12 H12A 0.9907 . ?
O12 H12B 0.9837 . ?
C9 H9 0.9500 . ?
C9 C7 1.390(17) . ?
C26 C25 1.50(3) . ?
O14 Zn3 2.034(17) 2_575 ?
O14 C22 1.26(2) . ?
O18 H18A 0.9388 . ?
O18 H18B 0.9404 . ?
C15 H15 0.9500 . ?
C15 C16 1.377(17) . ?
C20 C21 1.510(16) . ?
C20 C18 1.401(17) . ?
C8 C8 1.52(3) 2_666 ?
C8 O4 1.179(17) . ?
C17 C17 1.50(3) 2_576 ?
C17 O9 1.184(18) . ?
C18 H18 0.9500 . ?
C18 C16 1.385(17) . ?
C25 C24 1.42(3) . ?
C25 C27 1.44(3) . ?
C1 H1 0.9500 . ?
C1 N1 1.245(17) . ?
C24 H24 0.9500 . ?
C24 C23 1.40(3) . ?
C23 C22 1.48(3) . ?
C23 C28 1.43(3) . ?
N1 C2 1.41(2) . ?
N1 C3 1.44(3) . ?
C27 H27 0.9500 . ?
C27 C29 1.30(4) . ?
C28 H28 0.9500 . ?
C28 C29 1.36(4) . ?
C2 H2A 0.9800 . ?
C2 H2B 0.9800 . ?
C2 H2C 0.9800 . ?
C29 N4 1.47(3) . ?
C3 H3A 0.9800 . ?
C3 H3B 0.9800 . ?
C3 H3C 0.9800 . ?
N4 H4 0.8800 . ?
N4 C30 1.27(4) . ?
O15 C30 1.45(4) . ?
C30 C30 1.73(6) 2_675 ?

loop_
_geom_torsion_atom_site_label_1
_geom_torsion_atom_site_label_2
_geom_torsion_atom_site_label_3
_geom_torsion_atom_site_label_4
_geom_torsion
_geom_torsion_site_symmetry_1
_geom_torsion_site_symmetry_2
_geom_torsion_site_symmetry_3
_geom_torsion_site_symmetry_4
_geom_torsion_publ_flag
Zn1 O2 C4 O3 -10.0(18) . . . . ?
Zn1 O2 C4 C5 176.2(8) . . . . ?
Zn1 O1 C1 N1 -179.5(18) . . . . ?
Zn1 O7 C13 O8 11.6(19) . . . . ?
Zn1 O7 C13 C14 -176.1(8) . . . . ?
Zn1 O3 C4 O2 13(2) 2_566 . . . ?
Zn1 O3 C4 C5 -173.3(8) 2_566 . . . ?
Zn1 O8 C13 O7 -16(2) 2_566 . . . ?
Zn1 O8 C13 C14 172.0(8) 2_566 . . . ?
Zn2 O5 C12 O6 14(3) . . . . ?
Zn2 O5 C12 C11 -174.1(11) . . . . ?
Zn2 O6 C12 O5 -12(3) 2_665 . . . ?
Zn2 O6 C12 C11 176.2(11) 2_665 . . . ?
Zn2 O17 C26 O16 12(3) 2_665 . . . ?
Zn2 O17 C26 C25 -172.2(10) 2_665 . . . ?
Zn2 O16 C26 O17 -13(3) . . . . ?
Zn2 O16 C26 C25 170.9(10) . . . . ?
Zn3 O11 C21 O10 -9(3) 2_575 . . . ?
Zn3 O11 C21 C20 174.1(11) 2_575 . . . ?
Zn3 O13 C22 O14 -9(2) . . . . ?
Zn3 O13 C22 C23 170.9(11) . . . . ?
Zn3 O10 C21 O11 7(3) . . . . ?
Zn3 O10 C21 C20 -176.2(11) . . . . ?
Zn3 O14 C22 O13 11(3) 2_575 . . . ?
Zn3 O14 C22 C23 -169.3(12) 2_575 . . . ?
O2 C4 C5 C10 -178.0(12) . . . . ?
O2 C4 C5 C6 -2.3(19) . . . . ?
O1 C1 N1 C2 -178(3) . . . . ?
O1 C1 N1 C3 0(4) . . . . ?
O7 C13 C14 C19 179.5(12) . . . . ?
O7 C13 C14 C15 2(2) . . . . ?
O3 C4 C5 C10 7.6(18) . . . . ?
O3 C4 C5 C6 -176.7(13) . . . . ?
O8 C13 C14 C19 -8(2) . . . . ?
O8 C13 C14 C15 175.0(13) . . . . ?
O5 C12 C11 C10 178.9(15) . . . . ?
O5 C12 C11 C9 -1(2) . . . . ?
O6 C12 C11 C10 -8(2) . . . . ?
O6 C12 C11 C9 172.0(17) . . . . ?
O17 C26 C25 C24 3(2) . . . . ?
O17 C26 C25 C27 179.0(17) . . . . ?
C4 C5 C10 C11 173.3(13) . . . . ?
C4 C5 C6 C7 -177.7(13) . . . . ?
C5 C10 C11 C12 -174.8(14) . . . . ?
C5 C10 C11 C9 5(2) . . . . ?
C5 C6 C7 N2 179.4(15) . . . . ?
C5 C6 C7 C9 4(2) . . . . ?
C12 C11 C9 C7 176.4(16) . . . . ?
C10 C5 C6 C7 -2(2) . . . . ?
C10 C11 C9 C7 -3(3) . . . . ?
C13 C14 C19 C20 -174.9(14) . . . . ?
C13 C14 C15 C16 176.1(14) . . . . ?
C14 C19 C20 C21 174.2(14) . . . . ?
C14 C19 C20 C18 -2(2) . . . . ?
C14 C15 C16 N3 179.1(15) . . . . ?
C14 C15 C16 C18 -1(3) . . . . ?
C11 C9 C7 C6 -1(3) . . . . ?
C11 C9 C7 N2 -177.0(16) . . . . ?
C6 C5 C10 C11 -2(2) . . . . ?
O16 C26 C25 C24 179.4(15) . . . . ?
O16 C26 C25 C27 -4(3) . . . . ?
C19 C14 C15 C16 -1(2) . . . . ?
C19 C20 C21 O11 -175.6(16) . . . . ?
C19 C20 C21 O10 7(2) . . . . ?
C19 C20 C18 C16 0(3) . . . . ?
C26 C25 C24 C23 175.2(16) . . . . ?
C26 C25 C27 C29 -175(3) . . . . ?
C15 C14 C19 C20 3(2) . . . . ?
C7 N2 C8 C8 180(2) . . . 2_666 ?
C7 N2 C8 O4 3(4) . . . . ?
C20 C18 C16 N3 -178.3(16) . . . . ?
C20 C18 C16 C15 1(3) . . . . ?
C8 N2 C7 C6 -2(3) . . . . ?
C8 N2 C7 C9 174(2) . . . . ?
C21 C20 C18 C16 -176.3(16) . . . . ?
C17 N3 C16 C15 7(3) . . . . ?
C17 N3 C16 C18 -174(2) . . . . ?
C18 C20 C21 O11 0(2) . . . . ?
C18 C20 C21 O10 -177.1(16) . . . . ?
C25 C24 C23 C22 -175.7(15) . . . . ?
C25 C24 C23 C28 1(3) . . . . ?
C25 C27 C29 C28 -2(5) . . . . ?
C25 C27 C29 N4 178(2) . . . . ?
C24 C25 C27 C29 2(4) . . . . ?
C24 C23 C22 O13 -1(3) . . . . ?
C24 C23 C22 O14 179.3(16) . . . . ?
C24 C23 C28 C29 -1(4) . . . . ?
C23 C28 C29 C27 1(5) . . . . ?
C23 C28 C29 N4 -179(3) . . . . ?
C16 N3 C17 C17 -180(2) . . . 2_576 ?
C16 N3 C17 O9 -7(4) . . . . ?
C22 C23 C28 C29 176(2) . . . . ?
C27 C25 C24 C23 -2(2) . . . . ?
C27 C29 N4 C30 -114(4) . . . . ?
C28 C23 C22 O13 -177.9(17) . . . . ?
C28 C23 C22 O14 2(3) . . . . ?
C28 C29 N4 C30 66(5) . . . . ?
C29 N4 C30 O15 86(4) . . . . ?
C29 N4 C30 C30 173(3) . . . 2_675 ?

loop_
_smtbx_masks_void_nr
_smtbx_masks_void_average_x
_smtbx_masks_void_average_y
_smtbx_masks_void_average_z
_smtbx_masks_void_volume
_smtbx_masks_void_count_electrons
_smtbx_masks_void_content
1 -0.386 -0.955 -0.964 2667.6 0.0 ?
